data_4322063
loop_
_publ_author_name
'Umberto Casellato'
'Sergio Tamburini'
'Patrizia Tomasin'
'Pietro A. Vigato'
'Silvio Aime'
'Mauro Botta'

_publ_contact_author
;
      Umberto Casellato
      ICTIMA - C.N.R.
      Corso Stati Uniti 4
      35127 Padova
      Italy
;
_publ_contact_author_email berto@ictr.pd.cnr.it
_publ_contact_author_fax '0039 49 8702911'
_publ_contact_author_phone '0039 49 8295959'
_publ_section_title
;
 Synthesis, X-ray Structure, and Solution NMR Studies of Ln(III) Complexes
 with a Macrocyclic Asymmetric Compartmental Schiff Base. Preference of
 the Ln(III) Ions for a Crown-Like Coordination Site
;
_journal_name_full 'Inorganic Chemistry'
_journal_page_first 2906
_journal_page_last 2916
_journal_paper_doi 10.1021/ic980715r
_journal_volume 38
_journal_year 1999
_chemical_compound_source synthesis
_chemical_formula_moiety
;
[Lu(C~23~H~31~N~3~O~5~)(H~2~O)~4~]^.^Cl~3~3H~2~O                               
;
_chemical_formula_sum 'C23 H43 Cl3 Lu N3 O12'
_chemical_formula_weight 834.92
_chemical_name_systematic
; 
 ? 
;
_space_group_IT_number 14
_symmetry_cell_setting monoclinic
_symmetry_space_group_name_Hall '-P 2yn'
_symmetry_space_group_name_H-M 'P 1 21/n 1'
_atom_sites_solution_hydrogens geom
_atom_sites_solution_primary heavy
_atom_sites_solution_secondary difmap
_audit_creation_method SHELXL
_cell_angle_alpha 90.00
_cell_angle_beta 102.85(6)
_cell_angle_gamma 90.00
_cell_formula_units_Z 4
_cell_length_a 15.269(5)
_cell_length_b 11.484(5)
_cell_length_c 19.389(7)
_cell_measurement_reflns_used 25
_cell_measurement_temperature 293(2)
_cell_measurement_theta_max 12
_cell_measurement_theta_min 6
_cell_volume 3315(2)
_computing_cell_refinement 'Philips PW1100 Febo-system'
_computing_data_collection 'Philips PW1100 Febo-system'
_computing_data_reduction 'Digital DEC 3000'
_computing_molecular_graphics 'ORTEP II'
_computing_publication_material 'Parst-94 (Nardelli 1995)'
_computing_structure_refinement 'SHELXL-93 (Sheldrick, 1993)'
_computing_structure_solution 'SHELXS-86 (Sheldrick, 1990)'
_diffrn_ambient_temperature 295(2)
_diffrn_measurement_device 'Philips PW1100 (FEBO system) diffractometer'
_diffrn_measurement_method \q/2\q
_diffrn_radiation_monochromator graphite
_diffrn_radiation_source 'fine-focus sealed tube'
_diffrn_radiation_type MoK\a
_diffrn_radiation_wavelength 0.71073
_diffrn_reflns_av_R_equivalents 0.0334
_diffrn_reflns_av_sigmaI/netI 0.0403
_diffrn_reflns_limit_h_max 18
_diffrn_reflns_limit_h_min -19
_diffrn_reflns_limit_k_max 14
_diffrn_reflns_limit_k_min 0
_diffrn_reflns_limit_l_max 22
_diffrn_reflns_limit_l_min -3
_diffrn_reflns_number 5556
_diffrn_reflns_theta_max 27.01
_diffrn_reflns_theta_min 3.08
_diffrn_standards_decay_% 0
_diffrn_standards_interval_count 200
_diffrn_standards_number 2
_exptl_absorpt_coefficient_mu 31.13
_exptl_absorpt_correction_T_max 1.0
_exptl_absorpt_correction_T_min 0.820
_exptl_absorpt_correction_type psi-scan
_exptl_crystal_colour yellow
_exptl_crystal_density_diffrn 1.673
_exptl_crystal_description prism
_exptl_crystal_F_000 1680
_exptl_crystal_size_max 0.20
_exptl_crystal_size_mid 0.18
_exptl_crystal_size_min 0.11
_refine_ls_extinction_method none
_refine_ls_goodness_of_fit_all 1.965
_refine_ls_goodness_of_fit_obs 1.965
_refine_ls_matrix_type full
_refine_ls_number_parameters 367
_refine_ls_number_reflns 3635
_refine_ls_number_restraints 0
_refine_ls_restrained_S_all 2.767
_refine_ls_restrained_S_obs 1.965
_refine_ls_R_factor_all 0.1071
_refine_ls_R_factor_obs 0.0639
_refine_ls_shift/esd_max 0.061
_refine_ls_shift/esd_mean 0.002
_refine_ls_structure_factor_coef Fsqd
_refine_ls_wR_factor_all 0.3290
_refine_ls_wR_factor_obs 0.2028
_reflns_number_observed 3668
_reflns_number_total 5357
_reflns_observed_criterion >3\s(I)
_cod_data_source_file ic980715r_3.cif
_cod_data_source_block lute3
_cod_depositor_comments
;
The following automatic conversions were performed:

'_atom_sites_solution_primary' value 'heavy-atom' was changed to
'heavy'.

Automatic conversion script
Id: cif_fix_values 6452 2018-10-05 10:23:21Z andrius 
;
_cod_original_cell_volume 3314.7(22)
_cod_database_code 4322063

loop_
_symmetry_equiv_pos_as_xyz
'x, y, z'
'-x+1/2, y+1/2, -z+1/2'
'-x, -y, -z'
'x-1/2, -y-1/2, z-1/2'

loop_
_atom_site_aniso_label
_atom_site_aniso_U_11
_atom_site_aniso_U_22
_atom_site_aniso_U_33
_atom_site_aniso_U_23
_atom_site_aniso_U_13
_atom_site_aniso_U_12
Lu1 0.0288(3) 0.0297(3) 0.0356(3) -0.0028(4) 0.0092(2) 0.0003(4)
Cl1 0.038(2) 0.054(3) 0.064(3) 0.003(2) 0.008(2) -0.001(2)
Cl2 0.037(2) 0.058(3) 0.052(2) -0.003(2) 0.007(2) 0.012(2)
Cl3A 0.065(5) 0.044(4) 0.015(3) -0.009(4) -0.001(3) 0.030(4)
Cl3B 0.061(5) 0.040(4) 0.017(3) 0.005(3) 0.018(3) -0.015(4)
O1 0.035(5) 0.033(6) 0.044(6) -0.003(5) 0.017(5) 0.005(5)
O2 0.035(5) 0.039(6) 0.031(5) 0.011(5) 0.001(4) -0.004(5)
O3 0.049(6) 0.044(8) 0.044(6) -0.012(5) -0.003(5) -0.009(5)
O4 0.040(6) 0.040(6) 0.052(7) 0.004(5) 0.010(5) -0.006(5)
O5 0.044(6) 0.035(6) 0.067(8) -0.004(6) 0.031(6) -0.004(5)
O6 0.037(6) 0.059(7) 0.033(6) 0.006(5) 0.009(5) -0.003(5)
O7 0.036(6) 0.044(7) 0.058(7) -0.005(6) 0.009(5) 0.005(5)
O8 0.037(5) 0.064(8) 0.042(6) -0.002(6) 0.009(4) 0.010(6)
O9 0.038(5) 0.035(5) 0.048(6) -0.001(6) 0.018(4) 0.002(5)
O10 0.047(7) 0.09(1) 0.09(1) 0.017(9) 0.001(7) -0.018(7)
O11 0.16(2) 0.19(2) 0.030(7) 0.052(9) 0.059(9) 0.14(1)
O12 0.10(2) 0.04(1) 0.03(1) 0.00(1) 0.01(1) -0.04(1)
N1 0.046(7) 0.034(7) 0.027(6) 0.006(5) 0.007(6) 0.001(6)
N2 0.028(5) 0.034(6) 0.054(7) -0.009(7) -0.004(5) -0.002(6)
N3 0.046(7) 0.055(8) 0.049(8) -0.003(8) 0.020(6) -0.006(8)
C3 0.040(9) 0.05(1) 0.06(1) 0.017(8) 0.021(8) -0.001(7)
C4 0.040(9) 0.06(1) 0.036(9) 0.006(8) 0.015(7) 0.012(8)
C5 0.036(8) 0.06(1) 0.037(9) -0.004(8) 0.011(7) 0.028(8)
C6 0.028(7) 0.05(1) 0.035(8) 0.001(7) 0.001(6) 0.014(7)
C1 0.031(7) 0.038(8) 0.033(8) 0.004(7) 0.013(6) 0.000(6)
C2 0.042(8) 0.04(1) 0.031(8) 0.007(6) 0.014(6) 0.019(7)
C7 0.043(8) 0.039(9) 0.021(7) -0.005(6) -0.003(6) 0.005(7)
C8 0.041(9) 0.06(1) 0.06(1) -0.002(9) 0.006(8) -0.005(8)
C9 0.037(8) 0.05(1) 0.05(1) 0.015(8) 0.021(7) -0.002(8)
C10 0.08(1) 0.05(1) 0.08(1) -0.02(1) 0.03(1) 0.01(1)
C11 0.04(1) 0.04(1) 0.10(2) 0.01(1) 0.01(1) -0.013(8)
C12 0.048(9) 0.06(1) 0.06(1) 0.02(1) 0.022(8) -0.014(9)
C13 0.050(9) 0.07(1) 0.040(9) 0.02(1) 0.011(7) 0.00(1)
C15 0.06(1) 0.08(1) 0.04(1) 0.01(1) -0.009(9) 0.01(1)
C16 0.07(1) 0.10(2) 0.029(9) 0.02(1) 0.001(9) 0.01(1)
C17 0.06(1) 0.08(2) 0.04(1) -0.01(1) -0.012(9) 0.01(1)
C18 0.031(8) 0.05(1) 0.05(1) -0.002(8) 0.013(7) 0.013(7)
C19 0.026(7) 0.05(1) 0.05(1) 0.002(8) 0.008(7) 0.002(7)
C14 0.048(9) 0.04(1) 0.036(9) 0.006(7) 0.023(7) 0.001(8)
C20 0.053(9) 0.05(1) 0.038(8) -0.01(1) -0.017(7) 0.01(1)
C21 0.07(1) 0.029(9) 0.05(1) -0.028(8) 0.002(9) -0.012(8)
C22 0.041(9) 0.037(9) 0.05(1) 0.013(8) 0.009(7) -0.007(7)
C23 0.045(9) 0.029(8) 0.09(1) 0.000(8) 0.036(9) -0.002(7)

loop_
_atom_site_label
_atom_site_type_symbol
_atom_site_fract_x
_atom_site_fract_y
_atom_site_fract_z
_atom_site_U_iso_or_equiv
_atom_site_thermal_displace_type
_atom_site_occupancy
_atom_site_calc_flag
_atom_site_refinement_flags
_atom_site_disorder_group
Lu1 Lu 1.00249(4) 0.68496(6) 0.27482(3) 0.0310(2) Uani 1 d . .
Cl1 Cl 0.3822(3) 0.8057(4) 0.2387(2) 0.053(1) Uani 1 d . .
Cl2 Cl 0.7611(3) 0.9284(4) 0.2163(2) 0.049(1) Uani 1 d . .
Cl3A Cl 0.9023(5) 0.8133(8) 0.0224(3) 0.043(2) Uani 0.5 d P .
Cl3B Cl 0.6177(5) 0.4349(7) 0.0401(3) 0.038(2) Uani 0.5 d P .
O1 O 0.9959(6) 0.5713(9) 0.1815(5) 0.036(4) Uani 1 d . .
O2 O 0.9836(6) 0.5381(9) 0.3483(5) 0.036(3) Uani 1 d . .
O3 O 1.0786(7) 0.718(1) 0.4001(6) 0.048(4) Uani 1 d . .
O4 O 1.0884(7) 0.8753(9) 0.3014(6) 0.044(4) Uani 1 d . .
O5 O 1.1082(7) 0.7421(9) 0.1970(6) 0.046(4) Uani 1 d . .
O6 O 0.8543(7) 0.619(1) 0.2392(5) 0.043(4) Uani 1 d . .
O7 O 1.1401(7) 0.578(1) 0.3000(6) 0.046(4) Uani 1 d . .
O8 O 0.9113(7) 0.804(1) 0.3281(5) 0.047(4) Uani 1 d . .
O9 O 0.9293(6) 0.811(1) 0.1848(5) 0.039(3) Uani 1 d . .
O10 O 0.6893(8) 0.354(1) 0.6477(8) 0.079(6) Uani 1 d . .
O11 O 0.763(1) 0.576(2) 0.0925(6) 0.121(9) Uani 1 d . .
O12 O 0.399(2) 0.398(2) 0.493(1) 0.06(1) Uani 1 d . .
N1 N 0.9294(8) 0.385(1) 0.1178(6) 0.036(4) Uani 1 d . .
N2 N 0.9387(7) 0.187(1) 0.2159(7) 0.041(4) Uani 1 d . .
N3 N 0.9427(8) 0.314(1) 0.3592(7) 0.049(5) Uani 1 d . .
C3 C 1.1820(6) 0.6601(8) 0.1075(6) 0.048(6) Uani 1 d G .
C4 C 1.1848(6) 0.5699(8) 0.0599(6) 0.046(6) Uani 1 d G .
C5 C 1.1232(6) 0.4786(8) 0.0532(6) 0.044(6) Uani 1 d G .
C6 C 1.0588(6) 0.4777(8) 0.0941(6) 0.040(5) Uani 1 d G .
C1 C 1.0560(6) 0.5679(8) 0.1418(6) 0.033(5) Uani 1 d G .
C2 C 1.1176(6) 0.6591(8) 0.1484(6) 0.038(5) Uani 1 d G .
H3 H 1.2298(6) 0.7308(8) 0.1127(6) 0.08 Uiso 1 calc G .
H4 H 1.2347(6) 0.5706(8) 0.0282(6) 0.08 Uiso 1 d G .
H5 H 1.1254(6) 0.4088(8) 0.0163(6) 0.08 Uiso 1 d G .
C7 C 0.994(1) 0.386(1) 0.0838(7) 0.036(5) Uani 1 d . .
H7 H 0.998(1) 0.316(1) 0.0472(7) 0.08 Uiso 1 calc R .
C8 C 0.859(1) 0.295(2) 0.1072(9) 0.052(7) Uani 1 d . .
H8A H 0.795(1) 0.333(2) 0.0827(9) 0.08 Uiso 1 calc R .
H8B H 0.875(1) 0.227(2) 0.0733(9) 0.08 Uiso 1 calc R .
C9 C 0.853(1) 0.242(2) 0.1789(9) 0.045(6) Uani 1 d . .
H9A H 0.801(1) 0.176(2) 0.1703(9) 0.08 Uiso 1 calc R .
H9B H 0.836(1) 0.310(2) 0.2120(9) 0.08 Uiso 1 calc R .
C10 C 0.968(1) 0.094(2) 0.172(1) 0.068(8) Uani 1 d . .
H10A H 0.995(1) 0.162(2) 0.144(1) 0.08 Uiso 1 calc G .
H10B H 0.942(1) 0.025(2) 0.136(1) 0.08 Uiso 1 calc G .
H10C H 1.021(1) 0.061(2) 0.213(1) 0.08 Uiso 1 calc G .
C11 C 0.934(1) 0.133(2) 0.283(1) 0.059(7) Uani 1 d . .
H11A H 0.894(1) 0.055(2) 0.272(1) 0.08 Uiso 1 calc R .
H11B H 1.001(1) 0.110(2) 0.310(1) 0.08 Uiso 1 calc R .
C12 C 0.893(1) 0.206(2) 0.3354(9) 0.054(7) Uani 1 d . .
H12A H 0.891(1) 0.153(2) 0.3813(9) 0.08 Uiso 1 calc R .
H12B H 0.825(1) 0.229(2) 0.3093(9) 0.08 Uiso 1 calc R .
C13 C 1.007(1) 0.314(2) 0.4152(8) 0.051(6) Uani 1 d . .
H13 H 1.025(1) 0.232(2) 0.4424(8) 0.08 Uiso 1 calc R .
C15 C 1.1220(8) 0.4006(9) 0.5054(6) 0.063(7) Uani 1 d G .
C16 C 1.1740(8) 0.4958(9) 0.5347(6) 0.069(8) Uani 1 d G .
C17 C 1.1610(8) 0.6040(9) 0.5012(6) 0.064(7) Uani 1 d G .
C18 C 1.0960(8) 0.6170(9) 0.4386(6) 0.041(6) Uani 1 d G .
C19 C 1.0440(8) 0.5218(9) 0.4094(6) 0.042(6) Uani 1 d G .
C14 C 1.0570(8) 0.4136(9) 0.4428(6) 0.040(5) Uani 1 d G .
H15 H 1.1321(8) 0.3168(9) 0.5313(6) 0.08 Uiso 1 calc G .
H16 H 1.2243(8) 0.4857(9) 0.5832(6) 0.08 Uiso 1 calc G .
H17 H 1.2012(8) 0.6777(9) 0.5239(6) 0.08 Uiso 1 calc G .
C20 C 1.138(1) 0.815(2) 0.4221(8) 0.052(5) Uani 1 d . .
H20A H 1.139(1) 0.838(2) 0.4763(8) 0.08 Uiso 1 calc R .
H20B H 1.205(1) 0.793(2) 0.4173(8) 0.08 Uiso 1 calc R .
C21 C 1.102(1) 0.911(1) 0.3750(9) 0.049(6) Uani 1 d . .
H21A H 1.149(1) 0.983(1) 0.3845(9) 0.08 Uiso 1 calc R .
H21B H 1.039(1) 0.939(1) 0.3856(9) 0.08 Uiso 1 calc R .
C22 C 1.166(1) 0.895(1) 0.2714(8) 0.043(6) Uani 1 d . .
H22A H 1.182(1) 0.987(1) 0.2733(8) 0.08 Uiso 1 calc R .
H22B H 1.223(1) 0.847(1) 0.3011(8) 0.08 Uiso 1 calc R .
C23 C 1.144(1) 0.855(1) 0.198(1) 0.050(7) Uani 1 d . .
H23A H 1.204(1) 0.854(1) 0.177(1) 0.08 Uiso 1 calc R .
H23B H 1.096(1) 0.913(1) 0.166(1) 0.08 Uiso 1 calc R .

loop_
_atom_type_symbol
_atom_type_description
_atom_type_scat_dispersion_real
_atom_type_scat_dispersion_imag
_atom_type_scat_source
C C 0.0033 0.0016 'International Tables Vol C Tables 4.2.6.8 and 6.1.1.4'
H H 0.0000 0.0000 'International Tables Vol C Tables 4.2.6.8 and 6.1.1.4'
N N 0.0061 0.0033 'International Tables Vol C Tables 4.2.6.8 and 6.1.1.4'
O O 0.0106 0.0060 'International Tables Vol C Tables 4.2.6.8 and 6.1.1.4'
Cl Cl 0.1484 0.1585 'International Tables Vol C Tables 4.2.6.8 and 6.1.1.4'
Lu Lu -0.9880 5.8580 'International Tables Vol C Tables 4.2.6.8 and 6.1.1.4'

loop_
_geom_angle_atom_site_label_1
_geom_angle_atom_site_label_2
_geom_angle_atom_site_label_3
_geom_angle
_geom_angle_site_symmetry_1
_geom_angle_site_symmetry_3
_geom_angle_publ_flag
O8 Lu1 O9 74.7(4) . . ?
O7 Lu1 O9 136.1(4) . . ?
O7 Lu1 O8 142.2(4) . . ?
O6 Lu1 O9 73.2(4) . . ?
O6 Lu1 O8 71.9(4) . . ?
O6 Lu1 O7 130.0(4) . . ?
O5 Lu1 O9 70.0(4) . . ?
O5 Lu1 O8 129.1(4) . . ?
O5 Lu1 O7 66.8(4) . . ?
O5 Lu1 O6 127.7(4) . . ?
O4 Lu1 O9 76.1(4) . . ?
O4 Lu1 O8 74.9(4) . . ?
O4 Lu1 O7 90.6(4) . . ?
O4 Lu1 O6 139.4(4) . . ?
O4 Lu1 O5 61.9(4) . . ?
O3 Lu1 O9 132.4(4) . . ?
O3 Lu1 O8 71.0(4) . . ?
O3 Lu1 O7 71.3(4) . . ?
O3 Lu1 O6 123.4(4) . . ?
O3 Lu1 O5 108.8(4) . . ?
O3 Lu1 O4 64.0(4) . . ?
O2 Lu1 O9 145.0(4) . . ?
O2 Lu1 O8 89.3(4) . . ?
O2 Lu1 O7 73.6(4) . . ?
O2 Lu1 O6 72.3(4) . . ?
O2 Lu1 O5 139.0(4) . . ?
O2 Lu1 O4 130.1(4) . . ?
O2 Lu1 O3 66.1(4) . . ?
O1 Lu1 O9 80.2(4) . . ?
O1 Lu1 O8 141.1(4) . . ?
O1 Lu1 O7 75.0(4) . . ?
O1 Lu1 O6 72.7(4) . . ?
O1 Lu1 O5 65.5(4) . . ?
O1 Lu1 O4 126.9(4) . . ?
O1 Lu1 O3 144.8(4) . . ?
O1 Lu1 O2 94.9(4) . . ?
Lu1 O1 C1 125.6(8) . . ?
Lu1 O2 C19 120.0(8) . . ?
Lu1 O3 C20 122.5(9) . . ?
Lu1 O3 C18 113.3(7) . . ?
C18 O3 C20 117(1) . . ?
Lu1 O4 C22 119.1(9) . . ?
Lu1 O4 C21 113.4(9) . . ?
C21 O4 C22 113(1) . . ?
Lu1 O5 C23 122(1) . . ?
Lu1 O5 C2 114.1(7) . . ?
C2 O5 C23 123(1) . . ?
C7 N1 C8 123(1) . . ?
C10 N2 C11 107(1) . . ?
C9 N2 C11 113(1) . . ?
C9 N2 C10 112(1) . . ?
C12 N3 C13 120(1) . . ?
C4 C3 C2 120.0 . . ?
C3 C4 C5 120.0 . . ?
C4 C5 C6 120.0 . . ?
C5 C6 C7 119(1) . . ?
C5 C6 C1 120.0 . . ?
C1 C6 C7 121(1) . . ?
O1 C1 C6 122.3(9) . . ?
C6 C1 C2 120.0 . . ?
O1 C1 C2 117.7(9) . . ?
C3 C2 C1 120.0 . . ?
O5 C2 C1 114.5(9) . . ?
O5 C2 C3 125.5(9) . . ?
N1 C7 C6 121(1) . . ?
N1 C8 C9 110(1) . . ?
N2 C9 C8 113(1) . . ?
N2 C11 C12 117(1) . . ?
N3 C12 C11 114(1) . . ?
N3 C13 C14 124(1) . . ?
C16 C15 C14 120.0 . . ?
C15 C16 C17 120.0 . . ?
C16 C17 C18 120.0 . . ?
O3 C18 C17 125(1) . . ?
C17 C18 C19 120.0 . . ?
O3 C18 C19 115(1) . . ?
O2 C19 C18 118(1) . . ?
C18 C19 C14 120.0 . . ?
O2 C19 C14 122(1) . . ?
C15 C14 C19 120.0 . . ?
C13 C14 C19 123(1) . . ?
C13 C14 C15 117(1) . . ?
O3 C20 C21 106(1) . . ?
O4 C21 C20 111(1) . . ?
O4 C22 C23 108(1) . . ?
O5 C23 C22 108(1) . . ?

loop_
_geom_bond_atom_site_label_1
_geom_bond_atom_site_label_2
_geom_bond_distance
_geom_bond_site_symmetry_2
_geom_bond_publ_flag
Lu1 O1 2.22(1) . ?
Lu1 O2 2.27(1) . ?
Lu1 O3 2.48(1) . ?
Lu1 O4 2.54(1) . ?
Lu1 O5 2.53(1) . ?
Lu1 O6 2.34(1) . ?
Lu1 O7 2.39(1) . ?
Lu1 O8 2.35(1) . ?
Lu1 O9 2.35(1) . ?
O1 C1 1.32(2) . ?
O2 C19 1.34(1) . ?
O3 C18 1.37(2) . ?
O3 C20 1.44(2) . ?
O4 C21 1.45(2) . ?
O4 C22 1.45(2) . ?
O5 C2 1.37(2) . ?
O5 C23 1.41(2) . ?
N1 C7 1.30(2) . ?
N1 C8 1.48(2) . ?
N2 C9 1.48(2) . ?
N2 C10 1.50(3) . ?
N2 C11 1.47(3) . ?
N3 C12 1.48(2) . ?
N3 C13 1.30(2) . ?
C3 C4 1.39 . ?
C3 C2 1.39 . ?
C4 C5 1.39 . ?
C5 C6 1.39 . ?
C6 C1 1.39 . ?
C6 C7 1.44(2) . ?
C1 C2 1.39 . ?
C8 C9 1.54(3) . ?
C11 C12 1.55(3) . ?
C13 C14 1.41(2) . ?
C15 C16 1.39 . ?
C15 C14 1.39 . ?
C16 C17 1.39 . ?
C17 C18 1.39 . ?
C18 C19 1.39 . ?
C19 C14 1.39 . ?
C20 C21 1.46(2) . ?
C22 C23 1.46(2) . ?
